data_4086113
loop_
_publ_author_name
'Corbey, Jordan F.'
'Woen, David H.'
'Palumbo, Chad T.'
'Fieser, Megan E.'
'Ziller, Joseph W.'
'Furche, Filipp'
'Evans, William J.'

_publ_section_title
;
 Ligand Effects in the Synthesis of Ln2+Complexes by Reduction of
 Tris(cyclopentadienyl) Precursors Including C--H Bond Activation of an
 Indenyl Anion
;
_journal_issue 15
_journal_name_full Organometallics
_journal_page_first 3909
_journal_paper_doi 10.1021/acs.organomet.5b00500
_journal_volume 34
_journal_year 2015
_chemical_absolute_configuration ad
_chemical_formula_sum 'C31 H29 O Y'
_chemical_formula_weight 506.45
_space_group_crystal_system hexagonal
_space_group_IT_number 173
_space_group_name_Hall 'P 6c'
_space_group_name_H-M_alt 'P 63'
_symmetry_space_group_name_Hall 'P 6c'
_symmetry_space_group_name_H-M 'P 63'
_atom_sites_solution_hydrogens geom
_atom_sites_solution_primary direct
_atom_sites_solution_secondary difmap
_audit_creation_method SHELXL-2014/6
_cell_angle_alpha 90
_cell_angle_beta 90
_cell_angle_gamma 120
_cell_formula_units_Z 2
_cell_length_a 11.6507(11)
_cell_length_b 11.6507(11)
_cell_length_c 10.0984(10)
_cell_measurement_reflns_used 9980
_cell_measurement_temperature 133(2)
_cell_measurement_theta_max 28.45
_cell_measurement_theta_min 2.85
_cell_volume 1187.1(2)
_computing_cell_refinement 'Bruker SAINT 8.34a, 2013'
_computing_data_collection 'Bruker APEX2 2013.10-0, 2013'
_computing_data_reduction 'Bruker SAINT 8.34a, 2013'
_computing_molecular_graphics 'Bruker SHELXTL'
_computing_publication_material 'Bruker SHELXTL'
_computing_structure_refinement 'SHELXL-2014/6 (Sheldrick, 2014)'
_computing_structure_solution 'Bruker SHELXTL 2013/1'
_diffrn_ambient_temperature 133(2)
_diffrn_measured_fraction_theta_full 0.999
_diffrn_measured_fraction_theta_max 0.974
_diffrn_measurement_device_type 'Bruker SMART APEX II CCD'
_diffrn_measurement_method '\f and \w scans'
_diffrn_radiation_type MoK\a
_diffrn_radiation_wavelength 0.71073
_diffrn_reflns_av_R_equivalents 0.0244
_diffrn_reflns_av_unetI/netI 0.0146
_diffrn_reflns_laue_measured_fraction_full 0.999
_diffrn_reflns_laue_measured_fraction_max 0.974
_diffrn_reflns_limit_h_max 15
_diffrn_reflns_limit_h_min -14
_diffrn_reflns_limit_k_max 15
_diffrn_reflns_limit_k_min -15
_diffrn_reflns_limit_l_max 13
_diffrn_reflns_limit_l_min -13
_diffrn_reflns_number 14058
_diffrn_reflns_point_group_measured_fraction_full 0.997
_diffrn_reflns_point_group_measured_fraction_max 0.956
_diffrn_reflns_theta_full 25.500
_diffrn_reflns_theta_max 28.623
_diffrn_reflns_theta_min 2.018
_diffrn_source 'fine-focus sealed tube'
_exptl_absorpt_coefficient_mu 2.478
_exptl_absorpt_correction_T_max 0.8382
_exptl_absorpt_correction_T_min 0.4380
_exptl_absorpt_correction_type numerical
_exptl_absorpt_process_details 'Bruker SADABS 2014/4'
_exptl_crystal_colour colorless
_exptl_crystal_density_diffrn 1.417
_exptl_crystal_density_meas ?
_exptl_crystal_density_method not_measured
_exptl_crystal_description rod
_exptl_crystal_F_000 524
_exptl_crystal_size_max 0.774
_exptl_crystal_size_mid 0.128
_exptl_crystal_size_min 0.126
_refine_diff_density_max 0.998
_refine_diff_density_min -0.296
_refine_diff_density_rms 0.078
_refine_ls_abs_structure_details
; 
 Flack x determined using 866 quotients [(I+)-(I-)]/[(I+)+(I-)] 
 (Parsons, Flack and Wagner, Acta Cryst. B69 (2013) 249-259). 
;
_refine_ls_abs_structure_Flack 0.018(7)
_refine_ls_extinction_method none
_refine_ls_goodness_of_fit_ref 1.103
_refine_ls_hydrogen_treatment constr
_refine_ls_matrix_type full
_refine_ls_number_parameters 124
_refine_ls_number_reflns 1965
_refine_ls_number_restraints 19
_refine_ls_restrained_S_all 1.108
_refine_ls_R_factor_all 0.0346
_refine_ls_R_factor_gt 0.0335
_refine_ls_shift/su_max 0.000
_refine_ls_shift/su_mean 0.000
_refine_ls_structure_factor_coef Fsqd
_refine_ls_weighting_details 'w=1/[\s^2^(Fo^2^)+(0.0510P)^2^+1.1365P] where P=(Fo^2^+2Fc^2^)/3'
_refine_ls_weighting_scheme calc
_refine_ls_wR_factor_gt 0.0859
_refine_ls_wR_factor_ref 0.0866
_reflns_Friedel_coverage 0.861
_reflns_friedel_fraction_full 0.994
_reflns_friedel_fraction_max 0.935
_reflns_number_gt 1906
_reflns_number_total 1965
_reflns_threshold_expression 'I > 2\s(I)'
_cod_data_source_file om5b00500_si_003.cif
_cod_data_source_block jfc50
_cod_depositor_comments
;
The following automatic conversions were performed:

'_exptl_crystal_density_meas' value 'not_measured' was changed to '?'
- the value is perceived as not measured.

Automatic conversion script
Id: cif_fix_values 3271 2015-04-21 07:52:19Z andrius 

 Adding full bibliography for 4086111--4086114.cif.
;
_cod_original_cell_volume 1187.1(3)
_cod_database_code 4086113
_shelx_space_group_comment
; 
The symmetry employed for this shelxl refinement is uniquely defined 
by the following loop, which should always be used as a source of 
symmetry information in preference to the above space-group names. 
They are only intended as comments. 
;
_shelx_estimated_absorpt_t_min 0.250
_shelx_estimated_absorpt_t_max 0.745
_shelxl_version_number 2014/6

loop_
_space_group_symop_operation_xyz
'x, y, z'
'-y, x-y, z'
'-x+y, -x, z'
'-x, -y, z+1/2'
'y, -x+y, z+1/2'
'x-y, x, z+1/2'

loop_
_atom_site_label
_atom_site_type_symbol
_atom_site_fract_x
_atom_site_fract_y
_atom_site_fract_z
_atom_site_U_iso_or_equiv
_atom_site_adp_type
_atom_site_occupancy
_atom_site_site_symmetry_order
_atom_site_calc_flag
_atom_site_refinement_flags_posn
_atom_site_refinement_flags_adp
_atom_site_refinement_flags_occupancy
_atom_site_disorder_assembly
_atom_site_disorder_group
Y1 Y 0.3333 0.6667 0.88005(9) 0.01343(16) Uani 1 3 d S T P A .
C1 C 0.0731(4) 0.5238(5) 0.9423(6) 0.0331(10) Uani 1 1 d . . . . .
H1A H 0.0379 0.4811 1.0302 0.040 Uiso 1 1 calc R U . . .
C2 C 0.0992(4) 0.4638(4) 0.8372(5) 0.0312(10) Uani 1 1 d . . . . .
H2A H 0.0793 0.3697 0.8381 0.037 Uiso 1 1 calc R U . . .
C3 C 0.1245(4) 0.5392(4) 0.7225(5) 0.0292(9) Uani 1 1 d . . . . .
H3A H 0.1269 0.5078 0.6309 0.035 Uiso 1 1 calc R U . . .
C4 C 0.0973(4) 0.6458(4) 0.7547(5) 0.0274(9) Uani 1 1 d . . . . .
C5 C 0.0897(5) 0.7437(5) 0.6760(5) 0.0342(10) Uani 1 1 d . . . . .
H5A H 0.1134 0.7549 0.5850 0.041 Uiso 1 1 calc R U . . .
C6 C 0.0473(5) 0.8202(6) 0.7363(7) 0.0451(13) Uani 1 1 d . . . . .
H6A H 0.0355 0.8815 0.6844 0.054 Uiso 1 1 calc R U . . .
C7 C 0.0205(4) 0.8119(5) 0.8716(9) 0.0432(11) Uani 1 1 d . . . . .
H7A H -0.0078 0.8685 0.9089 0.052 Uiso 1 1 calc R U . . .
C8 C 0.0337(5) 0.7253(6) 0.9519(6) 0.0422(12) Uani 1 1 d . . . . .
H8A H 0.0201 0.7247 1.0447 0.051 Uiso 1 1 calc R U . . .
C9 C 0.0681(4) 0.6367(4) 0.8935(7) 0.0310(10) Uani 1 1 d . . . . .
O1 O 0.3333 0.6667 1.1188(5) 0.0295(12) Uani 1 3 d DS T P . .
C10 C 0.337(2) 0.7677(15) 1.2046(12) 0.050(4) Uani 0.3333 1 d D U P A -1
H10A H 0.2909 0.8103 1.1625 0.060 Uiso 0.3333 1 calc R U P A -1
H10B H 0.4298 0.8367 1.2229 0.060 Uiso 0.3333 1 calc R U P A -1
C11 C 0.268(4) 0.700(2) 1.3309(19) 0.060(5) Uani 0.3333 1 d D U P A -1
H11A H 0.1706 0.6571 1.3231 0.072 Uiso 0.3333 1 calc R U P A -1
H11B H 0.2990 0.7616 1.4071 0.072 Uiso 0.3333 1 calc R U P A -1
C12 C 0.314(3) 0.599(3) 1.3399(13) 0.060(4) Uani 0.3333 1 d D U P A -1
H12A H 0.2527 0.5236 1.3962 0.072 Uiso 0.3333 1 calc R U P A -1
H12B H 0.4039 0.6403 1.3787 0.072 Uiso 0.3333 1 calc R U P A -1
C13 C 0.315(2) 0.5527(15) 1.1982(11) 0.041(3) Uani 0.3333 1 d D U P A -1
H13A H 0.3881 0.5345 1.1846 0.049 Uiso 0.3333 1 calc R U P A -1
H13B H 0.2296 0.4720 1.1766 0.049 Uiso 0.3333 1 calc R U P A -1

loop_
_atom_site_aniso_label
_atom_site_aniso_U_11
_atom_site_aniso_U_22
_atom_site_aniso_U_33
_atom_site_aniso_U_23
_atom_site_aniso_U_13
_atom_site_aniso_U_12
Y1 0.01448(18) 0.01448(18) 0.0113(2) 0.000 0.000 0.00724(9)
C1 0.0224(19) 0.031(2) 0.048(3) 0.016(2) 0.0132(19) 0.0146(18)
C2 0.0142(16) 0.0212(19) 0.052(3) 0.0066(16) 0.0025(15) 0.0038(15)
C3 0.0175(18) 0.028(2) 0.033(2) -0.0066(17) -0.0080(16) 0.0052(15)
C4 0.0168(17) 0.0237(19) 0.038(2) 0.0006(17) -0.0029(16) 0.0074(15)
C5 0.031(2) 0.040(3) 0.039(2) 0.003(2) -0.0079(18) 0.023(2)
C6 0.033(2) 0.042(3) 0.071(4) 0.008(3) -0.008(3) 0.027(2)
C7 0.034(2) 0.038(2) 0.069(3) 0.008(3) 0.015(3) 0.0267(18)
C8 0.033(2) 0.045(3) 0.053(3) 0.004(2) 0.015(2) 0.023(2)
C9 0.0214(16) 0.0286(18) 0.042(3) 0.003(2) 0.003(2) 0.0121(14)
O1 0.037(2) 0.037(2) 0.014(2) 0.000 0.000 0.0186(10)
C10 0.095(9) 0.048(8) 0.019(5) 0.007(4) 0.014(4) 0.043(8)
C11 0.096(11) 0.087(13) 0.029(5) 0.011(9) 0.018(10) 0.069(12)
C12 0.097(11) 0.087(13) 0.027(5) 0.016(8) 0.016(10) 0.068(13)
C13 0.088(9) 0.043(8) 0.016(5) 0.012(4) 0.012(4) 0.051(8)

loop_
_atom_type_symbol
_atom_type_description
_atom_type_scat_dispersion_real
_atom_type_scat_dispersion_imag
_atom_type_scat_source
C C 0.0033 0.0016 'International Tables Vol C Tables 4.2.6.8 and 6.1.1.4'
H H 0.0000 0.0000 'International Tables Vol C Tables 4.2.6.8 and 6.1.1.4'
O O 0.0106 0.0060 'International Tables Vol C Tables 4.2.6.8 and 6.1.1.4'
Y Y -2.7962 3.5667 'International Tables Vol C Tables 4.2.6.8 and 6.1.1.4'

loop_
_geom_angle_atom_site_label_1
_geom_angle_atom_site_label_2
_geom_angle_atom_site_label_3
_geom_angle
_geom_angle_site_symmetry_1
_geom_angle_site_symmetry_3
Cnt Y1 Cnt 116.0 . .
Cnt Y1 O1 101.7 . .
O1 Y1 C2 99.56(12) . .
O1 Y1 C2 99.56(11) . 3_565
C2 Y1 C2 117.30(6) . 3_565
O1 Y1 C2 99.56(11) . 2_665
C2 Y1 C2 117.30(6) . 2_665
C2 Y1 C2 117.30(7) 3_565 2_665
O1 Y1 C3 126.84(11) . .
C2 Y1 C3 30.74(15) . .
C2 Y1 C3 95.49(15) 3_565 .
C2 Y1 C3 117.71(15) 2_665 .
O1 Y1 C3 126.84(11) . 3_565
C2 Y1 C3 117.71(15) . 3_565
C2 Y1 C3 30.74(15) 3_565 3_565
C2 Y1 C3 95.49(15) 2_665 3_565
C3 Y1 C3 87.75(16) . 3_565
O1 Y1 C3 126.84(11) . 2_665
C2 Y1 C3 95.49(15) . 2_665
C2 Y1 C3 117.71(15) 3_565 2_665
C2 Y1 C3 30.74(15) 2_665 2_665
C3 Y1 C3 87.75(16) . 2_665
C3 Y1 C3 87.75(16) 3_565 2_665
O1 Y1 C1 76.57(12) . 3_565
C2 Y1 C1 140.37(14) . 3_565
C2 Y1 C1 30.19(16) 3_565 3_565
C2 Y1 C1 102.12(14) 2_665 3_565
C3 Y1 C1 125.10(15) . 3_565
C3 Y1 C1 50.42(16) 3_565 3_565
C3 Y1 C1 118.70(14) 2_665 3_565
O1 Y1 C1 76.56(12) . .
C2 Y1 C1 30.19(16) . .
C2 Y1 C1 102.12(14) 3_565 .
C2 Y1 C1 140.37(14) 2_665 .
C3 Y1 C1 50.42(16) . .
C3 Y1 C1 118.70(14) 3_565 .
C3 Y1 C1 125.09(16) 2_665 .
C1 Y1 C1 114.77(9) 3_565 .
O1 Y1 C1 76.57(12) . 2_665
C2 Y1 C1 102.12(14) . 2_665
C2 Y1 C1 140.37(14) 3_565 2_665
C2 Y1 C1 30.19(16) 2_665 2_665
C3 Y1 C1 118.70(14) . 2_665
C3 Y1 C1 125.09(16) 3_565 2_665
C3 Y1 C1 50.42(16) 2_665 2_665
C1 Y1 C1 114.77(9) 3_565 2_665
C1 Y1 C1 114.77(9) . 2_665
O1 Y1 C4 115.65(10) . 2_665
C2 Y1 C4 69.39(14) . 2_665
C2 Y1 C4 143.01(15) 3_565 2_665
C2 Y1 C4 48.51(14) 2_665 2_665
C3 Y1 C4 72.94(13) . 2_665
C3 Y1 C4 112.43(14) 3_565 2_665
C3 Y1 C4 29.92(13) 2_665 2_665
C1 Y1 C4 148.15(13) 3_565 2_665
C1 Y1 C4 96.95(14) . 2_665
C1 Y1 C4 48.02(14) 2_665 2_665
O1 Y1 C4 115.65(10) . .
C2 Y1 C4 48.51(13) . .
C2 Y1 C4 69.39(14) 3_565 .
C2 Y1 C4 143.01(15) 2_665 .
C3 Y1 C4 29.92(13) . .
C3 Y1 C4 72.94(13) 3_565 .
C3 Y1 C4 112.43(15) 2_665 .
C1 Y1 C4 96.95(14) 3_565 .
C1 Y1 C4 48.02(14) . .
C1 Y1 C4 148.15(13) 2_665 .
C4 Y1 C4 102.65(12) 2_665 .
O1 Y1 C4 115.65(10) . 3_565
C2 Y1 C4 143.01(15) . 3_565
C2 Y1 C4 48.51(14) 3_565 3_565
C2 Y1 C4 69.39(14) 2_665 3_565
C3 Y1 C4 112.43(14) . 3_565
C3 Y1 C4 29.92(13) 3_565 3_565
C3 Y1 C4 72.94(13) 2_665 3_565
C1 Y1 C4 48.02(14) 3_565 3_565
C1 Y1 C4 148.15(13) . 3_565
C1 Y1 C4 96.95(14) 2_665 3_565
C4 Y1 C4 102.65(12) 2_665 3_565
C4 Y1 C4 102.65(12) . 3_565
O1 Y1 C9 87.35(13) . 3_565
C2 Y1 C9 165.38(14) . 3_565
C2 Y1 C9 48.42(14) 3_565 3_565
C2 Y1 C9 73.69(13) 2_665 3_565
C3 Y1 C9 136.84(16) . 3_565
C3 Y1 C9 49.09(16) 3_565 3_565
C3 Y1 C9 90.51(14) 2_665 3_565
C1 Y1 C9 29.08(13) 3_565 3_565
C1 Y1 C9 143.81(14) . 3_565
C1 Y1 C9 91.98(13) 2_665 3_565
C4 Y1 C9 119.23(13) 2_665 3_565
C4 Y1 C9 116.87(13) . 3_565
C4 Y1 C9 28.33(16) 3_565 3_565
O1 Y1 C9 87.35(13) . .
C2 Y1 C9 48.42(14) . .
C2 Y1 C9 73.69(13) 3_565 .
C2 Y1 C9 165.38(14) 2_665 .
C3 Y1 C9 49.08(16) . .
C3 Y1 C9 90.51(14) 3_565 .
C3 Y1 C9 136.83(16) 2_665 .
C1 Y1 C9 91.98(13) 3_565 .
C1 Y1 C9 29.08(13) . .
C1 Y1 C9 143.81(14) 2_665 .
C4 Y1 C9 116.87(13) 2_665 .
C4 Y1 C9 28.33(16) . .
C4 Y1 C9 119.23(13) 3_565 .
C9 Y1 C9 119.79(2) 3_565 .
O1 Y1 C9 87.35(13) . 2_665
C2 Y1 C9 73.69(13) . 2_665
C2 Y1 C9 165.38(14) 3_565 2_665
C2 Y1 C9 48.42(14) 2_665 2_665
C3 Y1 C9 90.51(14) . 2_665
C3 Y1 C9 136.84(16) 3_565 2_665
C3 Y1 C9 49.08(16) 2_665 2_665
C1 Y1 C9 143.81(14) 3_565 2_665
C1 Y1 C9 91.98(13) . 2_665
C1 Y1 C9 29.08(13) 2_665 2_665
C4 Y1 C9 28.33(16) 2_665 2_665
C4 Y1 C9 119.23(13) . 2_665
C4 Y1 C9 116.87(13) 3_565 2_665
C9 Y1 C9 119.79(2) 3_565 2_665
C9 Y1 C9 119.79(2) . 2_665
C2 C1 C9 108.7(5) . .
C2 C1 Y1 70.8(2) . .
C9 C1 Y1 84.4(3) . .
C1 C2 C3 110.4(4) . .
C1 C2 Y1 79.0(3) . .
C3 C2 Y1 76.7(2) . .
C2 C3 C4 106.4(4) . .
C2 C3 Y1 72.6(3) . .
C4 C3 Y1 85.3(2) . .
C5 C4 C9 119.7(4) . .
C5 C4 C3 132.8(5) . .
C9 C4 C3 107.4(4) . .
C5 C4 Y1 127.3(3) . .
C9 C4 Y1 76.2(2) . .
C3 C4 Y1 64.7(2) . .
C6 C5 C4 117.5(5) . .
C5 C6 C7 122.4(5) . .
C8 C7 C6 122.0(5) . .
C7 C8 C9 118.2(6) . .
C8 C9 C1 133.3(6) . .
C8 C9 C4 119.9(5) . .
C1 C9 C4 106.6(4) . .
C8 C9 Y1 126.9(3) . .
C1 C9 Y1 66.5(2) . .
C4 C9 Y1 75.4(2) . .
C10 O1 C13 109.8(8) . .
C10 O1 Y1 126.9(6) . .
C13 O1 Y1 123.0(5) . .
O1 C10 C11 106.9(12) . .
C10 C11 C12 99.0(16) . .
C11 C12 C13 106.5(12) . .
O1 C13 C12 102.4(11) . .

loop_
_geom_bond_atom_site_label_1
_geom_bond_atom_site_label_2
_geom_bond_distance
_geom_bond_site_symmetry_2
Cnt Y1 2.489 .
Y1 O1 2.411(6) .
Y1 C2 2.602(4) .
Y1 C2 2.602(4) 3_565
Y1 C2 2.602(4) 2_665
Y1 C3 2.654(4) .
Y1 C3 2.654(4) 3_565
Y1 C3 2.654(4) 2_665
Y1 C1 2.704(4) 3_565
Y1 C1 2.704(4) .
Y1 C1 2.704(4) 2_665
Y1 C4 2.925(4) 2_665
Y1 C4 2.925(4) .
Y1 C4 2.925(4) 3_565
Y1 C9 2.935(4) 3_565
Y1 C9 2.935(4) .
Y1 C9 2.935(4) 2_665
C1 C2 1.385(7) .
C1 C9 1.433(6) .
C2 C3 1.394(7) .
C3 C4 1.464(6) .
C4 C5 1.428(6) .
C4 C9 1.434(8) .
C5 C6 1.360(8) .
C6 C7 1.394(11) .
C7 C8 1.361(9) .
C8 C9 1.409(7) .
O1 C10 1.446(11) .
O1 C13 1.471(10) .
C10 C11 1.502(13) .
C11 C12 1.514(13) .
C12 C13 1.532(13) .
